data_1524792
loop_
_publ_author_name
'Lambert-Andron, B.'
'Babot, D.'
'Berodias, G.'

_publ_section_title
;
 Structures magnetiques des composes M Fe2 Se4 (M = Ti, V, Cr, Fe, Co, Ni)
;
_journal_name_full 'Journal of Physics and Chemistry of Solids'
_journal_page_first 87
_journal_page_last 87
_journal_volume 33
_journal_year 1972
_chemical_formula_sum 'Fe3 Ni2 Se4'
_chemical_name_systematic 'Fe2 Ni Se4'
_space_group_IT_number 12
_symmetry_space_group_name_Hall '-I 2y'
_symmetry_space_group_name_H-M 'I 1 2/m 1'
_cell_angle_alpha 90
_cell_angle_beta 91.73
_cell_angle_gamma 90
_cell_formula_units_Z 2
_cell_length_a 6.17
_cell_length_b 3.56
_cell_length_c 10.94
_cell_volume 240.190
_citation_journal_id_ASTM JPCSAW
_cod_data_source_file Lambert-Andron_JPCSAW_1972_109.cif
_cod_data_source_block Fe3Ni2Se4
_cod_original_cell_volume 240.1897
_cod_original_sg_symbol_Hall '-C 2y (x,y,-x+z)'
_cod_database_code 1524792

loop_
_symmetry_equiv_pos_as_xyz
x,y,z
-x,y,-z
-x,-y,-z
x,-y,z
x+1/2,y+1/2,z+1/2
-x+1/2,y+1/2,-z+1/2
-x+1/2,-y+1/2,-z+1/2
x+1/2,-y+1/2,z+1/2

loop_
_atom_site_label
_atom_site_type_symbol
_atom_site_fract_x
_atom_site_fract_y
_atom_site_fract_z
_atom_site_occupancy
_atom_site_U_iso_or_equiv
Ni1 Ni 0.047 0 0.231 1 0.0
Fe1 Fe 0 0 0.5 1 0.0
Fe2 Fe 0.047 0 0.231 1 0.0
Se2 Se 0.372 0 0.867 1 0.0
Se1 Se 0.355 0 0.375 1 0.0
